data_4313307
loop_
_publ_author_name
'Ratnasabapathy G. Iyer'
'Junghwan Do'
'Mercouri G. Kanatzidis'

_publ_section_title
;
 Flux Synthesis of the Noncentrosymmetric Cluster Compounds Cs2SnAs2Q9 (Q
 = S, Se) Containing Two Different Polychalcoarsenite \b-[AsQ4]3- and
 [AsQ5]3- Ligands
;
_journal_name_full 'Inorganic Chemistry'
_journal_page_first 1475
_journal_page_last 1482
_journal_paper_doi 10.1021/ic0260771
_journal_volume 42
_journal_year 2003
_chemical_formula_sum 'As2 Cs2 S9 Sn'
_chemical_formula_weight 822.89
_chemical_name_systematic CsSnAs2S9
_space_group_IT_number 26
_symmetry_space_group_name_Hall 'P 2c -2'
_symmetry_space_group_name_H-M 'P m c 21'
_atom_sites_solution_hydrogens geom
_atom_sites_solution_primary direct
_atom_sites_solution_secondary difmap
_audit_creation_method SHELXL-97
_cell_angle_alpha 90.00
_cell_angle_beta 90.00
_cell_angle_gamma 90.00
_cell_formula_units_Z 4
_cell_length_a 7.386(3)
_cell_length_b 14.614(5)
_cell_length_c 14.417(5)
_cell_measurement_temperature 293(2)
_cell_volume 1556.2(10)
_computing_structure_refinement 'SHELXL-97 (Sheldrick, 1997)'
_computing_structure_solution 'SHELXS-97 (Sheldrick, 1990)'
_diffrn_ambient_temperature 293(2)
_diffrn_measured_fraction_theta_full 0.953
_diffrn_measured_fraction_theta_max 0.953
_diffrn_radiation_monochromator graphite
_diffrn_radiation_source 'fine-focus sealed tube'
_diffrn_radiation_type MoK\a
_diffrn_radiation_wavelength 0.71073
_diffrn_reflns_av_R_equivalents 0.0635
_diffrn_reflns_av_sigmaI/netI 0.0403
_diffrn_reflns_limit_h_max 9
_diffrn_reflns_limit_h_min -9
_diffrn_reflns_limit_k_max 19
_diffrn_reflns_limit_k_min -17
_diffrn_reflns_limit_l_max 17
_diffrn_reflns_limit_l_min -18
_diffrn_reflns_number 9626
_diffrn_reflns_theta_full 28.23
_diffrn_reflns_theta_max 28.23
_diffrn_reflns_theta_min 1.39
_exptl_absorpt_coefficient_mu 11.643
_exptl_crystal_density_diffrn 3.512
_exptl_crystal_density_method 'not measured'
_exptl_crystal_F_000 1480
_refine_diff_density_max 1.219
_refine_diff_density_min -1.206
_refine_diff_density_rms 0.220
_refine_ls_abs_structure_details 'Flack H D (1983), Acta Cryst. A39, 876-881'
_refine_ls_abs_structure_Flack 0.008(18)
_refine_ls_extinction_method none
_refine_ls_goodness_of_fit_ref 1.062
_refine_ls_hydrogen_treatment mixed
_refine_ls_matrix_type full
_refine_ls_number_parameters 158
_refine_ls_number_reflns 3730
_refine_ls_number_restraints 1
_refine_ls_restrained_S_all 1.062
_refine_ls_R_factor_all 0.0410
_refine_ls_R_factor_gt 0.0399
_refine_ls_shift/su_max 0.002
_refine_ls_shift/su_mean 0.000
_refine_ls_structure_factor_coef Fsqd
_refine_ls_weighting_details 'calc w=1/[\s^2^(Fo^2^)+(0.0616P)^2^+7.1456P] where P=(Fo^2^+2Fc^2^)/3'
_refine_ls_weighting_scheme calc
_refine_ls_wR_factor_gt 0.1055
_refine_ls_wR_factor_ref 0.1068
_reflns_number_gt 3609
_reflns_number_total 3730
_reflns_threshold_expression >2sigma(I)
_cod_data_source_file ic0260771_s1_1.cif
_cod_data_source_block ls1
_cod_original_cell_volume 1556.2(9)
_cod_database_code 4313307

loop_
_symmetry_equiv_pos_as_xyz
'x, y, z'
'-x, -y, z+1/2'
'x, -y, z+1/2'
'-x, y, z'

loop_
_atom_site_label
_atom_site_type_symbol
_atom_site_fract_x
_atom_site_fract_y
_atom_site_fract_z
_atom_site_U_iso_or_equiv
_atom_site_adp_type
_atom_site_occupancy
_atom_site_symmetry_multiplicity
_atom_site_calc_flag
_atom_site_refinement_flags
_atom_site_disorder_assembly
_atom_site_disorder_group
Sn1 Sn 0.5000 0.17827(5) 0.47392(6) 0.02658(16) Uani 1 2 d S . .
Sn2 Sn 0.0000 0.65433(5) 0.44253(6) 0.02741(17) Uani 1 2 d S . .
Cs1 Cs 0.5000 0.49169(6) 0.47932(7) 0.0455(2) Uani 1 2 d S . .
Cs2 Cs 0.0000 -0.06455(7) -0.18011(6) 0.0457(2) Uani 1 2 d S . .
Cs3 Cs 0.5000 0.14171(7) 0.98509(7) 0.0498(2) Uani 1 2 d S . .
Cs4 Cs 0.0000 0.29353(6) -0.38776(6) 0.04102(19) Uani 1 2 d S . .
As1 As 0.0000 0.45066(9) 0.29950(9) 0.0359(3) Uani 1 2 d S . .
As2 As 0.0000 0.25421(10) 0.14947(10) 0.0408(3) Uani 1 2 d S . .
As3 As 0.5000 0.16163(12) 0.71033(11) 0.0514(4) Uani 1 2 d S . .
As4 As 0.5000 0.29005(11) 0.27714(10) 0.0583(5) Uani 1 2 d S . .
S1 S 0.5000 0.2790(2) 0.6158(2) 0.0340(6) Uani 1 2 d S . .
S2 S 0.5000 0.0608(2) 0.3395(3) 0.0399(7) Uani 1 2 d S . .
S3 S 0.0000 0.48304(18) 0.4481(2) 0.0301(5) Uani 1 2 d S . .
S4 S 0.2795(4) 0.27596(18) 0.3812(2) 0.0476(6) Uani 1 1 d . . .
S5 S -0.2224(3) 0.67120(16) 0.57936(17) 0.0388(5) Uani 1 1 d . . .
S6 S 0.0000 0.1247(2) 0.0584(3) 0.0509(9) Uani 1 2 d S . .
S7A S 0.5454(8) 0.1409(4) 0.2252(3) 0.049(2) Uani 0.50 1 d P . .
S8 S 0.0000 0.8307(2) 0.4238(3) 0.0462(9) Uani 1 2 d S . .
S9 S -0.2527(3) 0.65571(18) 0.32432(18) 0.0422(5) Uani 1 1 d . . .
S10 S -0.2446(3) 0.53349(18) 0.25249(19) 0.0432(5) Uani 1 1 d . . .
S11 S 0.2428(6) 0.0819(3) 0.5322(2) 0.0622(11) Uani 0.80 1 d P . .
S12 S 0.2523(6) 0.0867(3) 0.6724(3) 0.0670(12) Uani 0.80 1 d P . .
S13 S 0.3046(11) 0.0878(6) 0.5970(6) 0.0593(17) Uiso 0.40 1 d P . .

loop_
_atom_site_aniso_label
_atom_site_aniso_U_11
_atom_site_aniso_U_22
_atom_site_aniso_U_33
_atom_site_aniso_U_23
_atom_site_aniso_U_13
_atom_site_aniso_U_12
Sn1 0.0270(3) 0.0220(3) 0.0308(4) -0.0005(3) 0.000 0.000
Sn2 0.0281(4) 0.0229(4) 0.0312(4) 0.0017(3) 0.000 0.000
Cs1 0.0353(4) 0.0328(4) 0.0685(6) -0.0021(4) 0.000 0.000
Cs2 0.0491(5) 0.0402(5) 0.0477(5) -0.0059(4) 0.000 0.000
Cs3 0.0600(5) 0.0477(5) 0.0418(5) -0.0101(4) 0.000 0.000
Cs4 0.0351(4) 0.0436(5) 0.0444(4) -0.0011(4) 0.000 0.000
As1 0.0418(7) 0.0284(6) 0.0375(6) -0.0027(5) 0.000 0.000
As2 0.0538(8) 0.0333(7) 0.0353(6) 0.0074(5) 0.000 0.000
As3 0.0665(10) 0.0465(9) 0.0412(8) 0.0157(7) 0.000 0.000
As4 0.1118(16) 0.0334(7) 0.0297(7) 0.0019(6) 0.000 0.000
S1 0.0459(16) 0.0274(14) 0.0288(13) -0.0008(11) 0.000 0.000
S2 0.0509(18) 0.0238(14) 0.0449(17) -0.0085(13) 0.000 0.000
S3 0.0361(13) 0.0195(12) 0.0346(13) 0.0018(11) 0.000 0.000
S4 0.0515(14) 0.0339(11) 0.0575(14) -0.0029(10) -0.0229(12) 0.0128(10)
S5 0.0385(11) 0.0376(11) 0.0401(11) -0.0025(9) 0.0081(9) -0.0006(9)
S6 0.072(2) 0.0219(15) 0.059(2) 0.0065(15) 0.000 0.000
S7A 0.077(6) 0.039(2) 0.0317(18) -0.0103(17) 0.001(2) -0.005(2)
S8 0.063(2) 0.0234(15) 0.052(2) 0.0069(13) 0.000 0.000
S9 0.0405(12) 0.0431(12) 0.0429(12) 0.0001(10) -0.0103(10) 0.0118(9)
S10 0.0407(12) 0.0392(12) 0.0497(13) -0.0028(10) -0.0145(10) -0.0012(10)
S11 0.069(2) 0.075(3) 0.0423(17) -0.0009(17) 0.0033(16) -0.042(2)
S12 0.076(3) 0.081(3) 0.0446(18) 0.0219(18) 0.0002(16) -0.034(2)

loop_
_atom_type_symbol
_atom_type_description
_atom_type_scat_dispersion_real
_atom_type_scat_dispersion_imag
_atom_type_scat_source
S S 0.1246 0.1234 'International Tables Vol C Tables 4.2.6.8 and 6.1.1.4'
As As 0.0499 2.0058 'International Tables Vol C Tables 4.2.6.8 and 6.1.1.4'
Sn Sn -0.6537 1.4246 'International Tables Vol C Tables 4.2.6.8 and 6.1.1.4'
Cs Cs -0.3680 2.1192 'International Tables Vol C Tables 4.2.6.8 and 6.1.1.4'

loop_
_geom_angle_atom_site_label_1
_geom_angle_atom_site_label_2
_geom_angle_atom_site_label_3
_geom_angle
_geom_angle_site_symmetry_1
_geom_angle_site_symmetry_3
_geom_angle_publ_flag
S11 Sn1 S11 98.4(2) . 4_655 ?
S11 Sn1 S1 93.20(10) . . ?
S11 Sn1 S1 93.20(10) 4_655 . ?
S11 Sn1 S4 90.37(14) . . ?
S11 Sn1 S4 167.17(12) 4_655 . ?
S1 Sn1 S4 95.66(9) . . ?
S11 Sn1 S4 167.17(12) . 4_655 ?
S11 Sn1 S4 90.37(14) 4_655 4_655 ?
S1 Sn1 S4 95.66(9) . 4_655 ?
S4 Sn1 S4 79.56(15) . 4_655 ?
S11 Sn1 S2 83.04(11) . . ?
S11 Sn1 S2 83.04(11) 4_655 . ?
S1 Sn1 S2 174.20(12) . . ?
S4 Sn1 S2 88.79(9) . . ?
S4 Sn1 S2 88.79(9) 4_655 . ?
S11 Sn1 S13 84.7(2) . 4_655 ?
S11 Sn1 S13 23.18(19) 4_655 4_655 ?
S1 Sn1 S13 75.35(19) . 4_655 ?
S4 Sn1 S13 169.44(19) . 4_655 ?
S4 Sn1 S13 106.50(19) 4_655 4_655 ?
S2 Sn1 S13 99.8(2) . 4_655 ?
S11 Sn1 S13 23.18(19) . . ?
S11 Sn1 S13 84.7(2) 4_655 . ?
S1 Sn1 S13 75.35(19) . . ?
S4 Sn1 S13 106.50(19) . . ?
S4 Sn1 S13 169.44(19) 4_655 . ?
S2 Sn1 S13 99.8(2) . . ?
S13 Sn1 S13 66.2(4) 4_655 . ?
S11 Sn1 Cs4 132.80(9) . 1_656 ?
S11 Sn1 Cs4 56.16(12) 4_655 1_656 ?
S1 Sn1 Cs4 54.868(17) . 1_656 ?
S4 Sn1 Cs4 123.03(7) . 1_656 ?
S4 Sn1 Cs4 60.01(8) 4_655 1_656 ?
S2 Sn1 Cs4 125.243(17) . 1_656 ?
S13 Sn1 Cs4 56.23(18) 4_655 1_656 ?
S13 Sn1 Cs4 109.65(18) . 1_656 ?
S11 Sn1 Cs4 56.16(12) . 1_556 ?
S11 Sn1 Cs4 132.80(9) 4_655 1_556 ?
S1 Sn1 Cs4 54.868(17) . 1_556 ?
S4 Sn1 Cs4 60.01(8) . 1_556 ?
S4 Sn1 Cs4 123.03(7) 4_655 1_556 ?
S2 Sn1 Cs4 125.243(17) . 1_556 ?
S13 Sn1 Cs4 109.65(18) 4_655 1_556 ?
S13 Sn1 Cs4 56.23(18) . 1_556 ?
Cs4 Sn1 Cs4 109.49(3) 1_656 1_556 ?
S3 Sn2 S9 91.70(8) . 4 ?
S3 Sn2 S9 91.70(8) . . ?
S9 Sn2 S9 95.20(13) 4 . ?
S3 Sn2 S5 94.07(8) . 4 ?
S9 Sn2 S5 92.55(9) 4 4 ?
S9 Sn2 S5 170.19(9) . 4 ?
S3 Sn2 S5 94.07(8) . . ?
S9 Sn2 S5 170.19(9) 4 . ?
S9 Sn2 S5 92.55(9) . . ?
S5 Sn2 S5 79.14(12) 4 . ?
S3 Sn2 S8 175.87(12) . . ?
S9 Sn2 S8 85.52(9) 4 . ?
S9 Sn2 S8 85.52(9) . . ?
S5 Sn2 S8 89.11(9) 4 . ?
S5 Sn2 S8 89.11(9) . . ?
S3 Sn2 Cs1 57.26(2) . . ?
S9 Sn2 Cs1 57.91(7) 4 . ?
S9 Sn2 Cs1 134.56(7) . . ?
S5 Sn2 Cs1 55.10(6) 4 . ?
S5 Sn2 Cs1 119.44(6) . . ?
S8 Sn2 Cs1 123.15(2) . . ?
S3 Sn2 Cs1 57.26(2) . 1_455 ?
S9 Sn2 Cs1 134.56(7) 4 1_455 ?
S9 Sn2 Cs1 57.90(7) . 1_455 ?
S5 Sn2 Cs1 119.44(6) 4 1_455 ?
S5 Sn2 Cs1 55.10(6) . 1_455 ?
S8 Sn2 Cs1 123.151(19) . 1_455 ?
Cs1 Sn2 Cs1 113.20(4) . 1_455 ?
S5 Cs1 S5 68.80(8) 1_655 4 ?
S5 Cs1 S1 113.48(6) 1_655 . ?
S5 Cs1 S1 113.48(7) 4 . ?
S5 Cs1 S3 60.80(6) 1_655 1_655 ?
S5 Cs1 S3 129.28(6) 4 1_655 ?
S1 Cs1 S3 92.06(5) . 1_655 ?
S5 Cs1 S3 129.28(6) 1_655 . ?
S5 Cs1 S3 60.80(6) 4 . ?
S1 Cs1 S3 92.06(5) . . ?
S3 Cs1 S3 165.57(10) 1_655 . ?
S5 Cs1 S9 59.98(6) 1_655 1_655 ?
S5 Cs1 S9 92.86(6) 4 1_655 ?
S1 Cs1 S9 149.14(4) . 1_655 ?
S3 Cs1 S9 57.77(6) 1_655 1_655 ?
S3 Cs1 S9 115.64(6) . 1_655 ?
S5 Cs1 S9 92.86(6) 1_655 4 ?
S5 Cs1 S9 59.98(6) 4 4 ?
S1 Cs1 S9 149.14(4) . 4 ?
S3 Cs1 S9 115.64(6) 1_655 4 ?
S3 Cs1 S9 57.77(6) . 4 ?
S9 Cs1 S9 58.27(7) 1_655 4 ?
S5 Cs1 S4 169.99(6) 1_655 . ?
S5 Cs1 S4 120.20(6) 4 . ?
S1 Cs1 S4 60.04(6) . . ?
S3 Cs1 S4 110.50(7) 1_655 . ?
S3 Cs1 S4 60.28(6) . . ?
S9 Cs1 S4 120.95(7) 1_655 . ?
S9 Cs1 S4 95.69(6) 4 . ?
S5 Cs1 S4 120.20(6) 1_655 4_655 ?
S5 Cs1 S4 169.99(6) 4 4_655 ?
S1 Cs1 S4 60.04(6) . 4_655 ?
S3 Cs1 S4 60.28(6) 1_655 4_655 ?
S3 Cs1 S4 110.50(7) . 4_655 ?
S9 Cs1 S4 95.69(6) 1_655 4_655 ?
S9 Cs1 S4 120.95(7) 4 4_655 ?
S4 Cs1 S4 50.46(9) . 4_655 ?
S5 Cs1 S10 120.21(6) 1_655 4 ?
S5 Cs1 S10 86.89(6) 4 4 ?
S1 Cs1 S10 126.32(6) . 4 ?
S3 Cs1 S10 113.05(7) 1_655 4 ?
S3 Cs1 S10 54.03(6) . 4 ?
S9 Cs1 S10 68.21(6) 1_655 4 ?
S9 Cs1 S10 31.62(6) 4 4 ?
S4 Cs1 S10 66.73(6) . 4 ?
S4 Cs1 S10 91.46(7) 4_655 4 ?
S5 Cs1 S10 86.89(6) 1_655 1_655 ?
S5 Cs1 S10 120.21(6) 4 1_655 ?
S1 Cs1 S10 126.32(6) . 1_655 ?
S3 Cs1 S10 54.03(6) 1_655 1_655 ?
S3 Cs1 S10 113.05(7) . 1_655 ?
S9 Cs1 S10 31.62(6) 1_655 1_655 ?
S9 Cs1 S10 68.21(6) 4 1_655 ?
S4 Cs1 S10 91.46(7) . 1_655 ?
S4 Cs1 S10 66.73(6) 4_655 1_655 ?
S10 Cs1 S10 59.12(8) 4 1_655 ?
S5 Cs1 As4 142.52(4) 1_655 . ?
S5 Cs1 As4 142.52(4) 4 . ?
S1 Cs1 As4 77.02(6) . . ?
S3 Cs1 As4 83.73(5) 1_655 . ?
S3 Cs1 As4 83.73(5) . . ?
S9 Cs1 As4 92.03(5) 1_655 . ?
S9 Cs1 As4 92.03(6) 4 . ?
S4 Cs1 As4 32.10(5) . . ?
S4 Cs1 As4 32.10(5) 4_655 . ?
S10 Cs1 As4 60.81(5) 4 . ?
S10 Cs1 As4 60.81(5) 1_655 . ?
S11 Cs2 S11 60.55(14) 3_554 2_554 ?
S11 Cs2 S12 106.99(10) 3_554 1_554 ?
S11 Cs2 S12 144.66(11) 2_554 1_554 ?
S11 Cs2 S12 144.66(11) 3_554 4_554 ?
S11 Cs2 S12 106.99(10) 2_554 4_554 ?
S12 Cs2 S12 62.56(16) 1_554 4_554 ?
S11 Cs2 As2 121.17(7) 3_554 2_554 ?
S11 Cs2 As2 121.17(7) 2_554 2_554 ?
S12 Cs2 As2 93.88(9) 1_554 2_554 ?
S12 Cs2 As2 93.88(9) 4_554 2_554 ?
S11 Cs2 S2 55.44(9) 3_554 2_654 ?
S11 Cs2 S2 115.97(9) 2_554 2_654 ?
S12 Cs2 S2 61.22(9) 1_554 2_654 ?
S12 Cs2 S2 123.63(10) 4_554 2_654 ?
As2 Cs2 S2 93.54(6) 2_554 2_654 ?
S11 Cs2 S2 115.97(9) 3_554 2_554 ?
S11 Cs2 S2 55.44(9) 2_554 2_554 ?
S12 Cs2 S2 123.63(10) 1_554 2_554 ?
S12 Cs2 S2 61.22(9) 4_554 2_554 ?
As2 Cs2 S2 93.54(6) 2_554 2_554 ?
S2 Cs2 S2 171.07(12) 2_654 2_554 ?
S11 Cs2 S8 73.72(9) 3_554 2_564 ?
S11 Cs2 S8 73.72(9) 2_554 2_564 ?
S12 Cs2 S8 70.98(10) 1_554 2_564 ?
S12 Cs2 S8 70.98(10) 4_554 2_564 ?
As2 Cs2 S8 162.12(8) 2_554 2_564 ?
S2 Cs2 S8 87.47(6) 2_654 2_564 ?
S2 Cs2 S8 87.47(6) 2_554 2_564 ?
S11 Cs2 S7A 137.32(11) 3_554 3_454 ?
S11 Cs2 S7A 80.93(9) 2_554 3_454 ?
S12 Cs2 S7A 115.32(10) 1_554 3_454 ?
S12 Cs2 S7A 60.55(12) 4_554 3_454 ?
As2 Cs2 S7A 62.67(8) 2_554 3_454 ?
S2 Cs2 S7A 156.13(10) 2_654 3_454 ?
S2 Cs2 S7A 31.70(10) 2_554 3_454 ?
S8 Cs2 S7A 114.47(9) 2_564 3_454 ?
S11 Cs2 S7A 80.93(9) 3_554 2_654 ?
S11 Cs2 S7A 137.32(11) 2_554 2_654 ?
S12 Cs2 S7A 60.55(12) 1_554 2_654 ?
S12 Cs2 S7A 115.32(10) 4_554 2_654 ?
As2 Cs2 S7A 62.68(8) 2_554 2_654 ?
S2 Cs2 S7A 31.70(10) 2_654 2_654 ?
S2 Cs2 S7A 156.13(10) 2_554 2_654 ?
S8 Cs2 S7A 114.47(9) 2_564 2_654 ?
S7A Cs2 S7A 124.58(17) 3_454 2_654 ?
S11 Cs2 S4 90.89(10) 3_554 2_554 ?
S11 Cs2 S4 58.03(8) 2_554 2_554 ?
S12 Cs2 S4 156.34(9) 1_554 2_554 ?
S12 Cs2 S4 110.77(10) 4_554 2_554 ?
As2 Cs2 S4 63.15(5) 2_554 2_554 ?
S2 Cs2 S4 122.22(7) 2_654 2_554 ?
S2 Cs2 S4 57.00(6) 2_554 2_554 ?
S8 Cs2 S4 130.37(6) 2_564 2_554 ?
S7A Cs2 S4 50.70(8) 3_454 2_554 ?
S7A Cs2 S4 108.89(9) 2_654 2_554 ?
S11 Cs2 S4 58.03(8) 3_554 3_554 ?
S11 Cs2 S4 90.89(10) 2_554 3_554 ?
S12 Cs2 S4 110.77(10) 1_554 3_554 ?
S12 Cs2 S4 156.34(9) 4_554 3_554 ?
As2 Cs2 S4 63.15(5) 2_554 3_554 ?
S2 Cs2 S4 57.00(6) 2_654 3_554 ?
S2 Cs2 S4 122.22(7) 2_554 3_554 ?
S8 Cs2 S4 130.37(6) 2_564 3_554 ?
S7A Cs2 S4 108.89(9) 3_454 3_554 ?
S7A Cs2 S4 50.70(8) 2_654 3_554 ?
S4 Cs2 S4 65.44(8) 2_554 3_554 ?
S7A Cs3 S7A 11.07(19) 1_556 4_656 ?
S7A Cs3 S2 124.97(11) 1_556 2_655 ?
S7A Cs3 S2 124.97(11) 4_656 2_655 ?
S7A Cs3 S5 65.21(10) 1_556 3_665 ?
S7A Cs3 S5 71.84(10) 4_656 3_665 ?
S2 Cs3 S5 145.11(4) 2_655 3_665 ?
S7A Cs3 S5 71.84(10) 1_556 2_565 ?
S7A Cs3 S5 65.21(10) 4_656 2_565 ?
S2 Cs3 S5 145.11(4) 2_655 2_565 ?
S5 Cs3 S5 67.76(8) 3_665 2_565 ?
S7A Cs3 S8 108.89(11) 1_556 2_565 ?
S7A Cs3 S8 97.88(11) 4_656 2_565 ?
S2 Cs3 S8 87.27(6) 2_655 2_565 ?
S5 Cs3 S8 123.10(7) 3_665 2_565 ?
S5 Cs3 S8 57.85(7) 2_565 2_565 ?
S7A Cs3 S8 97.88(11) 1_556 2_665 ?
S7A Cs3 S8 108.89(11) 4_656 2_665 ?
S2 Cs3 S8 87.27(6) 2_655 2_665 ?
S5 Cs3 S8 57.85(7) 3_665 2_665 ?
S5 Cs3 S8 123.10(7) 2_565 2_665 ?
S8 Cs3 S8 150.55(12) 2_565 2_665 ?
S7A Cs3 S11 82.46(11) 1_556 3 ?
S7A Cs3 S11 76.90(11) 4_656 3 ?
S2 Cs3 S11 53.72(7) 2_655 3 ?
S5 Cs3 S11 147.45(8) 3_665 3 ?
S5 Cs3 S11 106.94(7) 2_565 3 ?
S8 Cs3 S11 69.66(8) 2_565 3 ?
S8 Cs3 S11 127.53(8) 2_665 3 ?
S7A Cs3 S11 76.90(11) 1_556 2_655 ?
S7A Cs3 S11 82.46(11) 4_656 2_655 ?
S2 Cs3 S11 53.72(7) 2_655 2_655 ?
S5 Cs3 S11 106.94(7) 3_665 2_655 ?
S5 Cs3 S11 147.45(8) 2_565 2_655 ?
S8 Cs3 S11 127.53(8) 2_565 2_655 ?
S8 Cs3 S11 69.66(8) 2_665 2_655 ?
S11 Cs3 S11 59.29(11) 3 2_655 ?
S7A Cs3 S6 68.53(11) 1_556 1_656 ?
S7A Cs3 S6 79.58(11) 4_656 1_656 ?
S2 Cs3 S6 96.09(6) 2_655 1_656 ?
S5 Cs3 S6 53.97(7) 3_665 1_656 ?
S5 Cs3 S6 118.78(7) 2_565 1_656 ?
S8 Cs3 S6 176.56(9) 2_565 1_656 ?
S8 Cs3 S6 30.95(8) 2_665 1_656 ?
S11 Cs3 S6 111.78(8) 3 1_656 ?
S11 Cs3 S6 54.68(8) 2_655 1_656 ?
S7A Cs3 S6 79.58(11) 1_556 1_556 ?
S7A Cs3 S6 68.53(11) 4_656 1_556 ?
S2 Cs3 S6 96.09(6) 2_655 1_556 ?
S5 Cs3 S6 118.78(7) 3_665 1_556 ?
S5 Cs3 S6 53.97(7) 2_565 1_556 ?
S8 Cs3 S6 30.95(8) 2_565 1_556 ?
S8 Cs3 S6 176.56(9) 2_665 1_556 ?
S11 Cs3 S6 54.68(8) 3 1_556 ?
S11 Cs3 S6 111.78(8) 2_655 1_556 ?
S6 Cs3 S6 147.25(12) 1_656 1_556 ?
S7A Cs3 As3 173.16(10) 1_556 . ?
S7A Cs3 As3 173.16(9) 4_656 . ?
S2 Cs3 As3 58.86(6) 2_655 . ?
S5 Cs3 As3 108.31(5) 3_665 . ?
S5 Cs3 As3 108.31(5) 2_565 . ?
S8 Cs3 As3 76.21(6) 2_565 . ?
S8 Cs3 As3 76.21(6) 2_665 . ?
S11 Cs3 As3 103.82(6) 3 . ?
S11 Cs3 As3 103.82(6) 2_655 . ?
S6 Cs3 As3 106.17(6) 1_656 . ?
S6 Cs3 As3 106.17(6) 1_556 . ?
S3 Cs4 S12 141.51(7) 1_554 4_554 ?
S3 Cs4 S12 141.51(7) 1_554 1_554 ?
S12 Cs4 S12 61.31(12) 4_554 1_554 ?
S3 Cs4 S9 112.88(6) 1_554 2_564 ?
S12 Cs4 S9 103.27(8) 4_554 2_564 ?
S12 Cs4 S9 73.10(8) 1_554 2_564 ?
S3 Cs4 S9 112.88(6) 1_554 3_564 ?
S12 Cs4 S9 73.10(8) 4_554 3_564 ?
S12 Cs4 S9 103.27(8) 1_554 3_564 ?
S9 Cs4 S9 61.35(8) 2_564 3_564 ?
S3 Cs4 S1 93.02(5) 1_554 1_454 ?
S12 Cs4 S1 55.96(8) 4_554 1_454 ?
S12 Cs4 S1 117.26(8) 1_554 1_454 ?
S9 Cs4 S1 120.63(7) 2_564 1_454 ?
S9 Cs4 S1 59.39(6) 3_564 1_454 ?
S3 Cs4 S1 93.02(5) 1_554 1_554 ?
S12 Cs4 S1 117.26(8) 4_554 1_554 ?
S12 Cs4 S1 55.96(8) 1_554 1_554 ?
S9 Cs4 S1 59.39(6) 2_564 1_554 ?
S9 Cs4 S1 120.63(7) 3_564 1_554 ?
S1 Cs4 S1 173.21(10) 1_454 1_554 ?
S3 Cs4 S10 80.56(7) 1_554 2_564 ?
S12 Cs4 S10 133.08(8) 4_554 2_564 ?
S12 Cs4 S10 100.73(8) 1_554 2_564 ?
S9 Cs4 S10 32.56(6) 2_564 2_564 ?
S9 Cs4 S10 69.79(6) 3_564 2_564 ?
S1 Cs4 S10 121.21(7) 1_454 2_564 ?
S1 Cs4 S10 62.95(6) 1_554 2_564 ?
S3 Cs4 S10 80.56(7) 1_554 3_564 ?
S12 Cs4 S10 100.73(8) 4_554 3_564 ?
S12 Cs4 S10 133.08(8) 1_554 3_564 ?
S9 Cs4 S10 69.79(6) 2_564 3_564 ?
S9 Cs4 S10 32.56(6) 3_564 3_564 ?
S1 Cs4 S10 62.95(6) 1_454 3_564 ?
S1 Cs4 S10 121.21(7) 1_554 3_564 ?
S10 Cs4 S10 58.33(8) 2_564 3_564 ?
S3 Cs4 S11 115.24(7) 1_554 4_554 ?
S12 Cs4 S11 31.63(9) 4_554 4_554 ?
S12 Cs4 S11 68.62(8) 1_554 4_554 ?
S9 Cs4 S11 131.85(7) 2_564 4_554 ?
S9 Cs4 S11 100.37(7) 3_564 4_554 ?
S1 Cs4 S11 58.69(7) 1_454 4_554 ?
S1 Cs4 S11 115.69(8) 1_554 4_554 ?
S10 Cs4 S11 164.06(8) 2_564 4_554 ?
S10 Cs4 S11 119.75(7) 3_564 4_554 ?
S3 Cs4 S11 115.24(7) 1_554 1_554 ?
S12 Cs4 S11 68.62(8) 4_554 1_554 ?
S12 Cs4 S11 31.63(9) 1_554 1_554 ?
S9 Cs4 S11 100.37(7) 2_564 1_554 ?
S9 Cs4 S11 131.85(7) 3_564 1_554 ?
S1 Cs4 S11 115.69(8) 1_454 1_554 ?
S1 Cs4 S11 58.69(7) 1_554 1_554 ?
S10 Cs4 S11 119.75(7) 2_564 1_554 ?
S10 Cs4 S11 164.06(8) 3_564 1_554 ?
S11 Cs4 S11 57.03(11) 4_554 1_554 ?
S3 Cs4 S13 124.72(13) 1_554 4_554 ?
S12 Cs4 S13 17.82(14) 4_554 4_554 ?
S12 Cs4 S13 70.00(14) 1_554 4_554 ?
S9 Cs4 S13 121.08(14) 2_564 4_554 ?
S9 Cs4 S13 84.59(13) 3_564 4_554 ?
S1 Cs4 S13 50.03(13) 1_454 4_554 ?
S1 Cs4 S13 123.50(14) 1_554 4_554 ?
S10 Cs4 S13 150.28(13) 2_564 4_554 ?
S10 Cs4 S13 106.58(13) 3_564 4_554 ?
S11 Cs4 S13 15.94(14) 4_554 4_554 ?
S11 Cs4 S13 67.02(14) 1_554 4_554 ?
S3 As1 S10 100.13(9) . . ?
S3 As1 S10 100.13(9) . 4 ?
S10 As1 S10 104.95(15) . 4 ?
S5 As2 S5 95.72(13) 2_564 3_564 ?
S5 As2 S6 98.28(10) 2_564 . ?
S5 As2 S6 98.28(10) 3_564 . ?
S5 As2 Cs2 132.13(7) 2_564 2 ?
S5 As2 Cs2 132.13(7) 3_564 2 ?
S6 As2 Cs2 76.32(11) . 2 ?
S1 As3 S12 103.57(13) . . ?
S1 As3 S12 103.57(13) . 4_655 ?
S12 As3 S12 112.4(3) . 4_655 ?
S1 As3 S13 85.9(2) . 4_655 ?
S12 As3 S13 96.0(2) . 4_655 ?
S12 As3 S13 28.3(2) 4_655 4_655 ?
S1 As3 S13 85.9(2) . . ?
S12 As3 S13 28.3(2) . . ?
S12 As3 S13 96.0(2) 4_655 . ?
S13 As3 S13 72.8(4) 4_655 . ?
S1 As3 Cs3 132.68(11) . . ?
S12 As3 Cs3 102.21(10) . . ?
S12 As3 Cs3 102.22(10) 4_655 . ?
S13 As3 Cs3 129.6(2) 4_655 . ?
S13 As3 Cs3 129.6(2) . . ?
S4 As4 S4 94.14(14) . 4_655 ?
S4 As4 S7A 103.64(16) . . ?
S4 As4 S7A 91.42(16) 4_655 . ?
S4 As4 S7A 91.42(16) . 4_655 ?
S4 As4 S7A 103.64(16) 4_655 4_655 ?
S7A As4 S7A 16.6(3) . 4_655 ?
S4 As4 Cs1 65.87(8) . . ?
S4 As4 Cs1 65.87(8) 4_655 . ?
S7A As4 Cs1 153.05(14) . . ?
S7A As4 Cs1 153.05(14) 4_655 . ?
As3 S1 Sn1 92.75(13) . . ?
As3 S1 Cs1 173.85(14) . . ?
Sn1 S1 Cs1 93.40(10) . . ?
As3 S1 Cs4 93.08(5) . 1_656 ?
Sn1 S1 Cs4 91.28(5) . 1_656 ?
Cs1 S1 Cs4 86.79(5) . 1_656 ?
As3 S1 Cs4 93.08(5) . 1_556 ?
Sn1 S1 Cs4 91.28(5) . 1_556 ?
Cs1 S1 Cs4 86.79(5) . 1_556 ?
Cs4 S1 Cs4 173.21(10) 1_656 1_556 ?
S7A S2 S7A 18.8(3) . 4_655 ?
S7A S2 Sn1 102.89(18) . . ?
S7A S2 Sn1 102.89(18) 4_655 . ?
S7A S2 Cs3 158.63(19) . 2_654 ?
S7A S2 Cs3 158.63(19) 4_655 2_654 ?
Sn1 S2 Cs3 96.19(12) . 2_654 ?
S7A S2 Cs2 95.36(18) . 2 ?
S7A S2 Cs2 76.52(17) 4_655 2 ?
Sn1 S2 Cs2 92.72(5) . 2 ?
Cs3 S2 Cs2 93.22(6) 2_654 2 ?
S7A S2 Cs2 76.52(17) . 2_655 ?
S7A S2 Cs2 95.36(18) 4_655 2_655 ?
Sn1 S2 Cs2 92.72(5) . 2_655 ?
Cs3 S2 Cs2 93.22(6) 2_654 2_655 ?
Cs2 S2 Cs2 171.07(12) 2 2_655 ?
As1 S3 Sn2 100.61(12) . . ?
As1 S3 Cs4 118.06(11) . 1_556 ?
Sn2 S3 Cs4 141.33(12) . 1_556 ?
As1 S3 Cs1 97.20(5) . 1_455 ?
Sn2 S3 Cs1 88.28(5) . 1_455 ?
Cs4 S3 Cs1 86.98(5) 1_556 1_455 ?
As1 S3 Cs1 97.20(5) . . ?
Sn2 S3 Cs1 88.28(5) . . ?
Cs4 S3 Cs1 86.98(5) 1_556 . ?
Cs1 S3 Cs1 165.58(10) 1_455 . ?
As4 S4 Sn1 86.44(10) . . ?
As4 S4 Cs2 108.33(10) . 2 ?
Sn1 S4 Cs2 90.78(8) . 2 ?
As4 S4 Cs1 82.03(9) . . ?
Sn1 S4 Cs1 89.76(8) . . ?
Cs2 S4 Cs1 169.64(10) 2 . ?
As4 S4 Cs4 162.02(11) . 1_556 ?
Sn1 S4 Cs4 85.85(8) . 1_556 ?
Cs2 S4 Cs4 88.00(7) 2 1_556 ?
Cs1 S4 Cs4 81.73(6) . 1_556 ?
As2 S5 Sn2 85.62(9) 2_565 . ?
As2 S5 Cs1 162.94(11) 2_565 1_455 ?
Sn2 S5 Cs1 89.24(7) . 1_455 ?
As2 S5 Cs3 102.49(9) 2_565 2_564 ?
Sn2 S5 Cs3 98.25(8) . 2_564 ?
Cs1 S5 Cs3 94.34(7) 1_455 2_564 ?
S8 S6 As2 106.18(18) 2_564 . ?
S8 S6 Cs3 73.70(6) 2_564 1_454 ?
As2 S6 Cs3 95.93(6) . 1_454 ?
S8 S6 Cs3 73.70(6) 2_564 1_554 ?
As2 S6 Cs3 95.93(6) . 1_554 ?
Cs3 S6 Cs3 147.25(12) 1_454 1_554 ?
S8 S6 Cs2 174.54(19) 2_564 2 ?
As2 S6 Cs2 68.36(11) . 2 ?
Cs3 S6 Cs2 106.38(6) 1_454 2 ?
Cs3 S6 Cs2 106.38(6) 1_554 2 ?
S7A S7A S2 80.58(16) 4_655 . ?
S7A S7A As4 81.72(14) 4_655 . ?
S2 S7A As4 104.6(2) . . ?
S7A S7A Cs3 84.46(9) 4_655 1_554 ?
S2 S7A Cs3 141.9(2) . 1_554 ?
As4 S7A Cs3 107.64(19) . 1_554 ?
S7A S7A Cs2 152.30(8) 4_655 2_655 ?
S2 S7A Cs2 71.78(16) . 2_655 ?
As4 S7A Cs2 106.70(17) . 2_655 ?
Cs3 S7A Cs2 116.40(14) 1_554 2_655 ?
S6 S8 Sn2 102.61(18) 2_565 . ?
S6 S8 Cs2 95.11(16) 2_565 2_565 ?
Sn2 S8 Cs2 162.28(15) . 2_565 ?
S6 S8 Cs3 75.36(6) 2_565 2_664 ?
Sn2 S8 Cs3 94.64(6) . 2_664 ?
Cs2 S8 Cs3 89.78(5) 2_565 2_664 ?
S6 S8 Cs3 75.36(6) 2_565 2_564 ?
Sn2 S8 Cs3 94.64(6) . 2_564 ?
Cs2 S8 Cs3 89.78(5) 2_565 2_564 ?
Cs3 S8 Cs3 150.55(12) 2_664 2_564 ?
S10 S9 Sn2 108.04(11) . . ?
S10 S9 Cs4 75.01(11) . 2_565 ?
Sn2 S9 Cs4 100.86(9) . 2_565 ?
S10 S9 Cs1 76.13(11) . 1_455 ?
Sn2 S9 Cs1 87.29(7) . 1_455 ?
Cs4 S9 Cs1 151.13(8) 2_565 1_455 ?
S9 S10 As1 109.48(13) . . ?
S9 S10 Cs4 72.42(11) . 2_565 ?
As1 S10 Cs4 97.95(9) . 2_565 ?
S9 S10 Cs1 72.25(11) . 1_455 ?
As1 S10 Cs1 92.98(9) . 1_455 ?
Cs4 S10 Cs1 144.66(8) 2_565 1_455 ?
S13 S11 S12 24.2(5) . . ?
S13 S11 Sn1 85.5(5) . . ?
S12 S11 Sn1 106.79(19) . . ?
S13 S11 Cs2 175.7(5) . 2 ?
S12 S11 Cs2 151.6(2) . 2 ?
Sn1 S11 Cs2 97.66(11) . 2 ?
S13 S11 Cs4 82.3(5) . 1_556 ?
S12 S11 Cs4 71.4(2) . 1_556 ?
Sn1 S11 Cs4 90.13(13) . 1_556 ?
Cs2 S11 Cs4 94.72(12) 2 1_556 ?
S13 S11 Cs3 90.7(6) . 2_654 ?
S12 S11 Cs3 100.9(2) . 2_654 ?
Sn1 S11 Cs3 92.50(14) . 2_654 ?
Cs2 S11 Cs3 92.08(9) 2 2_654 ?
Cs4 S11 Cs3 172.31(11) 1_556 2_654 ?
S13 S12 S11 21.7(4) . . ?
S13 S12 As3 87.1(5) . . ?
S11 S12 As3 107.1(2) . . ?
S13 S12 Cs2 137.8(5) . 1_556 ?
S11 S12 Cs2 123.5(2) . 1_556 ?
As3 S12 Cs2 126.19(14) . 1_556 ?
S13 S12 Cs4 86.3(5) . 1_556 ?
S11 S12 Cs4 76.9(2) . 1_556 ?
As3 S12 Cs4 94.09(16) . 1_556 ?
Cs2 S12 Cs4 112.65(13) 1_556 1_556 ?
S11 S13 S12 134.0(8) . . ?
S11 S13 As3 153.9(7) . . ?
S12 S13 As3 64.7(4) . . ?
S11 S13 Sn1 71.3(5) . . ?
S12 S13 Sn1 145.4(6) . . ?
As3 S13 Sn1 84.6(3) . . ?
S11 S13 Cs4 81.7(6) . 1_556 ?
S12 S13 Cs4 75.9(5) . 1_556 ?
As3 S13 Cs4 87.8(2) . 1_556 ?
Sn1 S13 Cs4 88.1(2) . 1_556 ?
S11 S13 Cs3 74.2(5) . 2_654 ?
S12 S13 Cs3 119.3(6) . 2_654 ?
As3 S13 Cs3 115.4(3) . 2_654 ?
Sn1 S13 Cs3 87.2(2) . 2_654 ?
Cs4 S13 Cs3 155.7(2) 1_556 2_654 ?

loop_
_geom_bond_atom_site_label_1
_geom_bond_atom_site_label_2
_geom_bond_distance
_geom_bond_site_symmetry_2
_geom_bond_publ_flag
Sn1 S11 2.510(3) . ?
Sn1 S11 2.510(3) 4_655 ?
Sn1 S1 2.520(3) . ?
Sn1 S4 2.545(2) . ?
Sn1 S4 2.545(3) 4_655 ?
Sn1 S2 2.589(4) . ?
Sn1 S13 2.641(8) 4_655 ?
Sn1 S13 2.641(8) . ?
Sn1 Cs4 4.5225(13) 1_656 ?
Sn1 Cs4 4.5225(13) 1_556 ?
Sn2 S3 2.504(3) . ?
Sn2 S9 2.528(3) 4 ?
Sn2 S9 2.528(3) . ?
Sn2 S5 2.579(2) 4 ?
Sn2 S5 2.579(2) . ?
Sn2 S8 2.592(4) . ?
Sn2 Cs1 4.4237(13) . ?
Sn2 Cs1 4.4237(13) 1_455 ?
Cs1 S5 3.628(3) 1_655 ?
Cs1 S5 3.628(3) 4 ?
Cs1 S1 3.679(3) . ?
Cs1 S3 3.7225(13) 1_655 ?
Cs1 S3 3.7225(13) . ?
Cs1 S9 3.752(3) 1_655 ?
Cs1 S9 3.752(3) 4 ?
Cs1 S4 3.820(3) . ?
Cs1 S4 3.820(3) 4_655 ?
Cs1 S10 3.825(3) 4 ?
Cs1 S10 3.825(3) 1_655 ?
Cs1 As4 4.145(2) . ?
Cs2 S11 3.557(4) 3_554 ?
Cs2 S11 3.557(4) 2_554 ?
Cs2 S12 3.589(4) 1_554 ?
Cs2 S12 3.589(4) 4_554 ?
Cs2 As2 3.7038(18) 2_554 ?
Cs2 S2 3.7043(13) 2_654 ?
Cs2 S2 3.7043(13) 2_554 ?
Cs2 S8 3.732(4) 2_564 ?
Cs2 S7A 3.792(6) 3_454 ?
Cs2 S7A 3.792(6) 2_654 ?
Cs2 S4 3.820(3) 2_554 ?
Cs2 S4 3.820(3) 3_554 ?
Cs3 S7A 3.478(5) 1_556 ?
Cs3 S7A 3.478(5) 4_656 ?
Cs3 S2 3.628(4) 2_655 ?
Cs3 S5 3.678(3) 3_665 ?
Cs3 S5 3.678(3) 2_565 ?
Cs3 S8 3.8185(16) 2_565 ?
Cs3 S8 3.8185(16) 2_665 ?
Cs3 S11 3.841(5) 3 ?
Cs3 S11 3.841(5) 2_655 ?
Cs3 S6 3.8492(17) 1_656 ?
Cs3 S6 3.8492(17) 1_556 ?
Cs3 As3 3.972(2) . ?
Cs4 S3 3.643(3) 1_554 ?
Cs4 S12 3.655(5) 4_554 ?
Cs4 S12 3.655(5) 1_554 ?
Cs4 S9 3.658(3) 2_564 ?
Cs4 S9 3.658(3) 3_564 ?
Cs4 S1 3.6995(13) 1_454 ?
Cs4 S1 3.6995(13) 1_554 ?
Cs4 S10 3.707(3) 2_564 ?
Cs4 S10 3.707(3) 3_564 ?
Cs4 S11 3.756(5) 4_554 ?
Cs4 S11 3.756(5) 1_554 ?
Cs4 S13 3.762(8) 4_554 ?
As1 S3 2.194(4) . ?
As1 S10 2.278(3) . ?
As1 S10 2.278(3) 4 ?
As2 S5 2.216(3) 2_564 ?
As2 S5 2.216(3) 3_564 ?
As2 S6 2.304(4) . ?
As2 Cs2 3.7037(18) 2 ?
As3 S1 2.190(3) . ?
As3 S12 2.201(4) . ?
As3 S12 2.201(4) 4_655 ?
As3 S13 2.432(8) 4_655 ?
As3 S13 2.432(8) . ?
As4 S4 2.224(3) . ?
As4 S4 2.224(3) 4_655 ?
As4 S7A 2.328(5) . ?
As4 S7A 2.328(5) 4_655 ?
S1 Cs4 3.6995(13) 1_656 ?
S1 Cs4 3.6995(13) 1_556 ?
S2 S7A 2.049(7) . ?
S2 S7A 2.049(7) 4_655 ?
S2 Cs3 3.628(4) 2_654 ?
S2 Cs2 3.7043(13) 2 ?
S2 Cs2 3.7043(13) 2_655 ?
S3 Cs4 3.643(3) 1_556 ?
S3 Cs1 3.7225(13) 1_455 ?
S4 Cs2 3.820(3) 2 ?
S4 Cs4 3.927(3) 1_556 ?
S5 As2 2.216(3) 2_565 ?
S5 Cs1 3.628(3) 1_455 ?
S5 Cs3 3.678(3) 2_564 ?
S6 S8 2.046(6) 2_564 ?
S6 Cs3 3.8492(17) 1_454 ?
S6 Cs3 3.8492(17) 1_554 ?
S6 Cs2 3.871(4) 2 ?
S7A S7A 0.671(11) 4_655 ?
S7A Cs3 3.478(5) 1_554 ?
S7A Cs2 3.792(6) 2_655 ?
S8 S6 2.046(6) 2_565 ?
S8 Cs2 3.732(4) 2_565 ?
S8 Cs3 3.8185(16) 2_664 ?
S8 Cs3 3.8185(16) 2_564 ?
S9 S10 2.066(4) . ?
S9 Cs4 3.658(3) 2_565 ?
S9 Cs1 3.752(3) 1_455 ?
S10 Cs4 3.707(3) 2_565 ?
S10 Cs1 3.824(3) 1_455 ?
S11 S13 1.043(9) . ?
S11 S12 2.023(5) . ?
S11 Cs2 3.557(4) 2 ?
S11 Cs4 3.756(5) 1_556 ?
S11 Cs3 3.841(5) 2_654 ?
S12 S13 1.154(9) . ?
S12 Cs2 3.589(4) 1_556 ?
S12 Cs4 3.655(5) 1_556 ?
S13 Cs4 3.762(8) 1_556 ?
S13 Cs3 3.992(8) 2_654 ?
